data_2021865
loop_
_publ_author_name
'Arakcheeva, Alla'
'Svitlyk, Volodymyr'
'Polini, Eleonora'
'Henry, Laura'
'Chernyshov, Dmitry'
'Sienkiewicz, Andrzej'
'Giriat, Ga\'etan'
'Glushkova, Anastasiia'
'Kollar, Marton'
'N\'afr\'adi, B\'alint'
'Forro, Laszlo'
'Horv\'ath, Endre'

_publ_section_title
;
 Pressure-induced transformation of CH3NH3PbI3: the role of the noble-gas
 pressure transmitting media
;
_journal_coeditor_code DK5077SUP1
_journal_issue 3
_journal_name_full 'Acta Crystallographica Section B Structural Science, Crystal Engineering and Materials'
_journal_page_first 361
_journal_paper_doi 10.1107/S2052520619004554
_journal_volume 75
_journal_year 2019
_chemical_formula_moiety 'I3 Pb1, (C N), 1.781(Ar)'
_chemical_formula_sum 'C0.5 H6 Ar1.781 I3 N1.5 Pb'
_chemical_formula_weight 692.1
_chemical_name_common Ar-MAPbI3
_chemical_name_systematic ' argon methylammonium lead iodide'
_chemical_properties_physical Pressure-sensitive
_space_group_IT_number 71
_space_group_name_Hall '-I 2 2'
_space_group_name_H-M_alt 'I m m m'
_symmetry_cell_setting orthorhombic
_symmetry_Int_Tables_number 71
_symmetry_space_group_name_Hall '-I 2 2'
_symmetry_space_group_name_H-M 'I m m m'
_cell_angle_alpha 90
_cell_angle_beta 90
_cell_angle_gamma 90
_cell_formula_units_Z 8
_cell_length_a 12.0192(10)
_cell_length_b 12.0195(10)
_cell_length_c 12.0213(10)
_cell_measurement_pressure 2.1
_cell_measurement_reflns_used 799
_cell_measurement_temperature 293
_cell_measurement_theta_max 13.46
_cell_measurement_theta_min 2.82
_cell_volume 1736.7(3)
_diffrn_ambient_temperature 293
_diffrn_detector 'Mar165 CCD'
_diffrn_measured_fraction_theta_full 0.33
_diffrn_measured_fraction_theta_max 0.26
_diffrn_measurement_device_type 'abstract diffractometer'
_diffrn_radiation_probe synchrotron
_diffrn_radiation_source synchrotron
_diffrn_radiation_type synchrotron
_diffrn_radiation_wavelength 0.3738
_diffrn_reflns_av_R_equivalents 0.1156
_diffrn_reflns_av_unetI/netI 0.1961
_diffrn_reflns_limit_h_max 14
_diffrn_reflns_limit_h_min -14
_diffrn_reflns_limit_k_max 4
_diffrn_reflns_limit_k_min -4
_diffrn_reflns_limit_l_max 14
_diffrn_reflns_limit_l_min -14
_diffrn_reflns_number 799
_diffrn_reflns_theta_full 7.55
_diffrn_reflns_theta_max 13.46
_diffrn_reflns_theta_min 2.82
_diffrn_source synchrotron
_exptl_absorpt_coefficient_mu 5.653
_exptl_absorpt_correction_type empirical
_exptl_absorpt_process_details
;
CrysAlisPro, Agilent Technologies,
Version 1.171.37.35 (release 13-08-2014 CrysAlis171 .NET)
(compiled Aug 13 2014,18:06:01)
Empirical absorption correction using spherical harmonics,
 implemented in SCALE3 ABSPACK scaling algorithm.
;
_exptl_crystal_density_diffrn 5.2943
_exptl_crystal_description irregular
_exptl_crystal_F_000 2292
_exptl_crystal_recrystallization_method 'Reaction under pressure of 2.1 GPa between Ar-PTM and MAPbI3'
_refine_diff_density_max 2.16
_refine_diff_density_min -1.90
_refine_ls_extinction_method none
_refine_ls_goodness_of_fit_gt 1.39
_refine_ls_goodness_of_fit_ref 1.01
_refine_ls_hydrogen_treatment constr
_refine_ls_number_constraints 13
_refine_ls_number_parameters 36
_refine_ls_number_reflns 248
_refine_ls_number_restraints 4
_refine_ls_R_factor_all 0.1891
_refine_ls_R_factor_gt 0.0841
_refine_ls_shift/su_max 0.0473
_refine_ls_shift/su_mean 0.0181
_refine_ls_structure_factor_coef F
_refine_ls_weighting_details w=1/(\s^2^(F)+0.0001F^2^)
_refine_ls_weighting_scheme sigma
_refine_ls_wR_factor_gt 0.0788
_refine_ls_wR_factor_ref 0.1238
_reflns_number_gt 78
_reflns_number_total 248
_reflns_threshold_expression I>2.5\s(I)
_cod_data_source_file dk5077sup1.cif
_cod_data_source_block XIII
_cod_original_formula_sum 'C0.5 H6 Ar1.781 I3 N1.5 Pb1'
_cod_database_code 2021865
_diffrn_pressure 2.1

loop_
_space_group_symop_id
_space_group_symop_operation_xyz
1 x,y,z
2 -x,-y,z
3 -x,y,-z
4 x,-y,-z
5 -x,-y,-z
6 x,y,-z
7 x,-y,z
8 -x,y,z
9 x+1/2,y+1/2,z+1/2
10 -x+1/2,-y+1/2,z+1/2
11 -x+1/2,y+1/2,-z+1/2
12 x+1/2,-y+1/2,-z+1/2
13 -x+1/2,-y+1/2,-z+1/2
14 x+1/2,y+1/2,-z+1/2
15 x+1/2,-y+1/2,z+1/2
16 -x+1/2,y+1/2,z+1/2

loop_
_atom_site_label
_atom_site_type_symbol
_atom_site_fract_x
_atom_site_fract_y
_atom_site_fract_z
_atom_site_adp_type
_atom_site_U_iso_or_equiv
_atom_site_site_symmetry_multiplicity
_atom_site_occupancy
_atom_site_calc_flag
Pb1 Pb 0.25 0.25 0.25 Uani 0.085(6) 8 1 d
I1 I 0 0.219(4) 0.248(6) Uani 0.24(3) 8 1 d
I2 I 0.235(3) 0.5 0.182(3) Uani 0.109(12) 8 1 d
I3 I 0.812(2) 0.3029(14) 0.5 Uani 0.105(13) 8 1 d
C1 C 0 0.5 0 Uiso 0.137(9) 2 1 d
Ar3 Ar 0 0.5 0.338(4) Uiso 0.001(1) 4 0.724(19) d
N2 N 0.125(3) 0.5 0.5 Uiso 0.001(1) 4 0.5 d
C3 C 0 0 0.0499(8) Uiso 0.001(1) 4 0.5 d
N3 N 0 0 0.0499(8) Uiso 0.001(1) 4 0.5 d
Ar1 Ar 0.160(2) 0.1570(16) 0 Uiso 0.001(1) 8 1 d
Ar2 Ar 0 0.211(3) 0.5 Uiso 0.001(1) 4 0.837(19) d
C2 C 0 0.5 0.5 Uiso 0.001(1) 2 1 d
N1 N 0.10(9) 0.5 0 Uiso 0.137(9) 4 0.5 d
N4 N -0.0624(8) 0 0.5 Uiso 0.187(9) 4 0.5 d
C4 C -0.0624(8) 0 0.5 Uiso 0.187(9) 4 0.5 d

loop_
_atom_site_aniso_label
_atom_site_aniso_type_symbol
_atom_site_aniso_U_11
_atom_site_aniso_U_22
_atom_site_aniso_U_33
_atom_site_aniso_U_12
_atom_site_aniso_U_13
_atom_site_aniso_U_23
Pb1 Pb 0.098(13) 0.085(8) 0.072(7) -0.018(6) 0.057(9) -0.009(5)
I1 I 0.07(2) 0.21(3) 0.45(9) 0 0 -0.24(5)
I2 I 0.09(2) 0.102(16) 0.14(3) 0 0.03(3) 0
I3 I 0.25(4) 0.054(9) 0.013(6) -0.046(15) 0 0

loop_
_atom_type_symbol
_atom_type_scat_dispersion_real
_atom_type_scat_dispersion_imag
_atom_type_scat_source
C -0.0003 0.0004 'International Tables Vol C tables 4.2.6.8 and 6.1.1.1'
H 0.0000 0.0000 'International Tables Vol C tables 4.2.6.8 and 6.1.1.1'
Ar 0.0541 0.0551 'International Tables Vol C tables 4.2.6.8 and 6.1.1.1'
I -8.1659 3.0881 'International Tables Vol C tables 4.2.6.8 and 6.1.1.1'
N 0.0001 0.0008 'International Tables Vol C tables 4.2.6.8 and 6.1.1.1'
Pb -0.6363 3.6002 'International Tables Vol C tables 4.2.6.8 and 6.1.1.1'

loop_
_geom_angle_atom_site_label_1
_geom_angle_atom_site_label_2
_geom_angle_atom_site_label_3
_geom_angle_site_symmetry_1
_geom_angle_site_symmetry_3
_geom_angle
I1 Pb1 I1 . 12_555 180.0(5)
I1 Pb1 I2 . . 93.4(10)
I1 Pb1 I2 . 11_545 86.6(10)
I1 Pb1 I3 . 3_656 78.5(13)
I1 Pb1 I3 . 12_455 101.5(13)
I1 Pb1 I2 12_555 . 86.6(10)
I1 Pb1 I2 12_555 11_545 93.4(10)
I1 Pb1 I3 12_555 3_656 101.5(13)
I1 Pb1 I3 12_555 12_455 78.5(13)
I2 Pb1 I2 . 11_545 180.0(5)
I2 Pb1 I3 . 3_656 92.3(7)
I2 Pb1 I3 . 12_455 87.7(7)
I2 Pb1 I3 11_545 3_656 87.7(7)
I2 Pb1 I3 11_545 12_455 92.3(7)
I3 Pb1 I3 3_656 12_455 180.0(5)
Pb1 I1 Pb1 . 12_455 165.9(16)
Pb1 I1 Ar2 . . 89.7(13)
Pb1 I1 Ar2 12_455 . 89.7(13)
Pb1 I2 Pb1 . 11_555 149.1(12)
Pb1 I2 N1 . . 104(2)
Pb1 I2 N4 . 9_554 97.6(6)
Pb1 I2 N1 11_555 . 104(2)
Pb1 I2 N4 11_555 9_554 97.6(6)
N1 I2 N4 . 9_554 85(19)
Pb1 I3 Pb1 3_656 12_555 144.0(7)
Pb1 I3 N2 3_656 2_665 105.3(3)
Pb1 I3 Ar1 3_656 12_555 79.9(5)
Pb1 I3 Ar2 3_656 1_655 97.1(4)
Pb1 I3 C2 3_656 1_655 107.9(4)
Pb1 I3 N2 12_555 2_665 105.3(3)
Pb1 I3 Ar1 12_555 12_555 79.9(5)
Pb1 I3 Ar2 12_555 1_655 97.1(4)
Pb1 I3 C2 12_555 1_655 107.9(4)
N2 I3 Ar1 2_665 12_555 92.9(11)
N2 I3 Ar2 2_665 1_655 98.2(13)
Ar1 I3 Ar2 12_555 1_655 168.9(13)
Ar1 I3 C2 12_555 1_655 118.9(9)
Ar2 I3 C2 1_655 1_655 72.2(9)
N1 C1 N1 . 2_565 180.0(5)
N2 Ar3 N2 . 2_565 75.5(16)
I3 N2 I3 2_665 3_656 144.5(15)
I3 N2 Ar3 2_665 . 100.7(4)
I3 N2 Ar3 2_665 3_556 100.7(4)
I3 N2 N2 2_665 2_565 107.7(9)
I3 N2 Ar1 2_665 10_555 108.4(12)
I3 N2 C2 2_665 . 107.7(9)
I3 N2 Ar3 3_656 . 100.7(4)
I3 N2 Ar3 3_656 3_556 100.7(4)
I3 N2 N2 3_656 2_565 107.7(9)
I3 N2 Ar1 3_656 11_555 108.4(12)
I3 N2 C2 3_656 . 107.7(9)
Ar3 N2 Ar3 . 3_556 104.5(15)
Ar3 N2 Ar1 . 10_555 119.6(6)
Ar3 N2 Ar1 . 11_555 119.6(6)
Ar3 N2 N2 3_556 2_565 52.3(9)
Ar3 N2 Ar1 3_556 10_555 119.6(6)
Ar3 N2 Ar1 3_556 11_555 119.6(6)
N2 N2 Ar1 2_565 10_555 143.9(5)
N2 N2 Ar1 2_565 11_555 143.9(5)
Ar1 N2 Ar1 10_555 11_555 72.3(8)
Ar1 N2 C2 10_555 . 143.9(5)
Ar1 N2 C2 11_555 . 143.9(5)
N3 C3 Ar1 3_555 . 77.4(2)
Ar1 C3 Ar1 . 2_555 154.9(4)
Ar1 C3 Ar1 . 3_555 88.3(6)
Ar1 C3 Ar1 . 4_555 86.3(6)
Ar1 C3 Ar1 2_555 3_555 86.3(6)
Ar1 C3 Ar1 2_555 4_555 88.3(6)
Ar1 C3 Ar1 3_555 4_555 154.9(4)
C3 N3 Ar1 3_555 . 77.4(2)
I3 Ar1 C3 12_455 . 148.0(10)
I3 Ar1 C3 12_455 3_555 148.0(10)
I3 Ar1 N3 12_455 . 148.0(10)
I3 Ar1 N3 12_455 3_555 148.0(10)
N2 Ar1 C3 10_554 . 99.1(7)
N2 Ar1 C3 10_554 3_555 99.1(7)
N2 Ar1 N3 10_554 . 99.1(7)
N2 Ar1 N3 10_554 3_555 99.1(7)
I1 Ar2 I1 . 3_556 176.5(18)
I1 Ar2 I3 . 1_455 89.2(5)
I1 Ar2 I3 . 3_656 89.2(5)
I1 Ar2 N4 . . 91.7(10)
I1 Ar2 N4 . 2_555 91.7(10)
I1 Ar2 I3 3_556 1_455 89.2(5)
I1 Ar2 I3 3_556 3_656 89.2(5)
I1 Ar2 N4 3_556 . 91.7(10)
I1 Ar2 N4 3_556 2_555 91.7(10)
I1 Ar2 C4 3_556 . 91.7(10)
I1 Ar2 C4 3_556 2_555 91.7(10)
I3 Ar2 I3 1_455 3_656 128.2(16)
I3 Ar2 N4 1_455 . 99.5(7)
I3 Ar2 N4 1_455 2_555 132.3(11)
I3 Ar2 C4 1_455 . 99.5(7)
I3 Ar2 C4 1_455 2_555 132.3(11)
I3 Ar2 N4 3_656 . 132.3(11)
I3 Ar2 N4 3_656 2_555 99.5(7)
I3 Ar2 C4 3_656 . 132.3(11)
I3 Ar2 C4 3_656 2_555 99.5(7)
N4 Ar2 N4 . 2_555 32.9(5)
I3 C2 I3 1_455 2_665 180.0(5)
I3 C2 I3 1_455 3_656 87.4(5)
I3 C2 I3 1_455 4_466 92.6(5)
I3 C2 Ar3 1_455 . 90
I3 C2 Ar3 1_455 3_556 90
I3 C2 N2 1_455 . 133.7(4)
I3 C2 I3 2_665 3_656 92.6(5)
I3 C2 I3 2_665 4_466 87.4(5)
I3 C2 Ar3 2_665 . 90
I3 C2 Ar3 2_665 3_556 90
I3 C2 N2 2_665 2_565 133.7(4)
I3 C2 I3 3_656 4_466 180.0(5)
I3 C2 Ar3 3_656 . 90
I3 C2 Ar3 3_656 3_556 90
I3 C2 N2 3_656 2_565 133.7(4)
I3 C2 Ar3 4_466 . 90
I3 C2 Ar3 4_466 3_556 90
I3 C2 N2 4_466 . 133.7(4)
Ar3 C2 Ar3 . 3_556 180.0(5)
Ar3 C2 N2 . . 90
Ar3 C2 N2 . 2_565 90
Ar3 C2 N2 3_556 . 90
Ar3 C2 N2 3_556 2_565 90
N2 C2 N2 . 2_565 180.0(5)
I2 N1 I2 . 4_565 110(40)
I2 N1 C1 . . 127(19)
I2 N1 C1 4_565 . 127(19)
I2 N4 I2 9_445 12_455 84.1(8)
I2 N4 Ar2 9_445 . 102.1(2)
I2 N4 Ar2 9_445 2_555 102.1(2)
I2 N4 C4 9_445 2_555 138.0(6)
I2 N4 Ar2 12_455 . 102.1(2)
I2 N4 Ar2 12_455 2_555 102.1(2)
I2 N4 N4 12_455 2_555 138.0(6)
I2 N4 C4 12_455 2_555 138.0(6)
Ar2 N4 Ar2 . 2_555 147.1(5)
I2 C4 I2 9_445 12_455 84.1(8)
I2 C4 Ar2 9_445 . 102.1(2)
I2 C4 Ar2 9_445 2_555 102.1(2)
I2 C4 N4 9_445 2_555 138.0(6)
I2 C4 C4 9_445 2_555 138.0(6)
I2 C4 Ar2 12_455 . 102.1(2)
I2 C4 Ar2 12_455 2_555 102.1(2)
I2 C4 N4 12_455 2_555 138.0(6)
I2 C4 C4 12_455 2_555 138.0(6)
Ar2 C4 Ar2 . 2_555 147.1(5)

loop_
_geom_bond_atom_site_label_1
_geom_bond_atom_site_label_2
_geom_bond_site_symmetry_2
_geom_bond_distance
Pb1 I1 . 3.028(5)
Pb1 I1 12_555 3.028(5)
Pb1 I2 . 3.118(9)
Pb1 I2 11_545 3.118(9)
Pb1 I3 3_656 3.160(7)
Pb1 I3 12_455 3.160(7)
I1 Ar2 . 3.03(7)
I2 N1 . 2.7(7)
I2 N4 9_554 3.27(3)
I2 C4 9_554 3.27(3)
I3 N2 2_665 2.49(2)
I3 Ar1 12_555 1.89(3)
I3 Ar2 1_655 2.52(3)
I3 C2 1_655 3.28(2)
C1 N1 . 1.2(11)
C1 N1 2_565 1.2(11)
Ar3 N2 . 2.46(4)
Ar3 N2 2_565 2.46(4)
Ar3 C2 . 1.95(5)
N2 N2 2_565 3.01(4)
N2 Ar1 10_555 3.20(3)
N2 Ar1 11_555 3.20(3)
N2 C2 . 1.51(3)
C3 N3 3_555 1.200(14)
C3 Ar1 . 2.76(2)
C3 Ar1 2_555 2.76(2)
C3 Ar1 3_555 2.76(2)
C3 Ar1 4_555 2.76(2)
Ar2 C4 . 2.65(3)
Ar2 C4 2_555 2.65(3)
N1 N1 2_565 2.4(16)
N4 C4 2_555 1.500(14)

loop_
_twin_individual_id
_twin_individual_mass_fraction_refined
_twin_individual_twin_matrix_11
_twin_individual_twin_matrix_12
_twin_individual_twin_matrix_13
_twin_individual_twin_matrix_21
_twin_individual_twin_matrix_22
_twin_individual_twin_matrix_23
_twin_individual_twin_matrix_31
_twin_individual_twin_matrix_32
_twin_individual_twin_matrix_33
1 0.12(3) 1 0 0 0 1 0 0 0 1
2 0.311(19) -0.0015 -0.0021 1.0036 1 0 0.0015 0 0.9974 0.0021
3 0.57(2) -0.0015 1 0 -0.0021 0 1.0026 0.9964 0.0015 0.0021

loop_
_restr_distance_atom_site_label_1
_restr_distance_atom_site_label_2
_restr_distance_site_symmetry_2
_restr_distance_target
_restr_distance_target_weight_param
Ar1 I3 12_455 1.9 0.02
N4 N4 2_555 1.5 0.02
N3 N3 3_555 1.2 0.02
N2 C2 . 1.5 0.03
